data_8102681
loop_
_publ_author_name
'Yu-Hong Gai'
'Jian Wei'
'Guang-Ye Wang'
'Jing-Mei Lu'

_publ_section_title
;
 Crystal structure of
 (2E,6E)-2,6-bis(2,4-dimethoxybenzylidene)cyclohexanone, C24H26O5
;
_journal_issue 2
_journal_name_full 'Zeitschrift f\"ur Kristallographie - New Crystal Structures'
_journal_page_first 288
_journal_volume 225
_journal_year 2010
_chemical_formula_sum 'C24 H26 O5'
_chemical_formula_weight 394.45
_chemical_name_systematic
; 
(2E,6E)-2,6-bis(2,4-dimethoxybenzylidene)cyclohexanone
;
_space_group_IT_number 14
_symmetry_cell_setting monoclinic
_symmetry_space_group_name_Hall '-P 2ybc'
_symmetry_space_group_name_H-M 'P 1 21/c 1'
_atom_sites_solution_hydrogens geom
_atom_sites_solution_primary direct
_atom_sites_solution_secondary difmap
_audit_creation_method SHELXL-97
_cell_angle_alpha 90.00
_cell_angle_beta 96.198(2)
_cell_angle_gamma 90.00
_cell_formula_units_Z 4
_cell_length_a 16.4159(16)
_cell_length_b 7.6772(8)
_cell_length_c 16.2411(15)
_cell_measurement_reflns_used 1319
_cell_measurement_temperature 293(2)
_cell_measurement_theta_max 41.691
_cell_measurement_theta_min 4.992
_cell_volume 2034.9(3)
_computing_cell_refinement 'Bruker SMART'
_computing_data_collection 'Bruker SMART'
_computing_data_reduction 'Bruker SHELXTL'
_computing_molecular_graphics 'Bruker SHELXTL'
_computing_publication_material 'Bruker SHELXTL'
_computing_structure_refinement 'SHELXL-97 (Sheldrick, 1997)'
_computing_structure_solution 'SHELXS-97 (Sheldrick, 1990)'
_diffrn_ambient_temperature 293(2)
_diffrn_measured_fraction_theta_full 0.998
_diffrn_measured_fraction_theta_max 0.998
_diffrn_measurement_device_type 'CCD area detector'
_diffrn_measurement_method 'phi and omega scans'
_diffrn_radiation_monochromator graphite
_diffrn_radiation_source 'fine-focus sealed tube'
_diffrn_radiation_type MoK\a
_diffrn_radiation_wavelength 0.71073
_diffrn_reflns_av_R_equivalents 0.0933
_diffrn_reflns_av_sigmaI/netI 0.0990
_diffrn_reflns_limit_h_max 20
_diffrn_reflns_limit_h_min -13
_diffrn_reflns_limit_k_max 9
_diffrn_reflns_limit_k_min -9
_diffrn_reflns_limit_l_max 19
_diffrn_reflns_limit_l_min -20
_diffrn_reflns_number 10891
_diffrn_reflns_theta_full 26.00
_diffrn_reflns_theta_max 26.00
_diffrn_reflns_theta_min 2.50
_exptl_absorpt_coefficient_mu 0.089
_exptl_absorpt_correction_T_max 1.0000
_exptl_absorpt_correction_T_min 0.7522
_exptl_absorpt_correction_type empirical
_exptl_absorpt_process_details sadabs
_exptl_crystal_colour green
_exptl_crystal_density_diffrn 1.288
_exptl_crystal_density_method 'not measured'
_exptl_crystal_description prismatic
_exptl_crystal_F_000 840
_exptl_crystal_size_max 0.251
_exptl_crystal_size_mid 0.167
_exptl_crystal_size_min 0.061
_refine_diff_density_max 0.133
_refine_diff_density_min -0.180
_refine_diff_density_rms 0.040
_refine_ls_extinction_method none
_refine_ls_goodness_of_fit_ref 0.961
_refine_ls_hydrogen_treatment constr
_refine_ls_matrix_type full
_refine_ls_number_parameters 266
_refine_ls_number_reflns 3998
_refine_ls_number_restraints 0
_refine_ls_restrained_S_all 0.961
_refine_ls_R_factor_all 0.1029
_refine_ls_R_factor_gt 0.0488
_refine_ls_shift/su_max 0.010
_refine_ls_shift/su_mean 0.002
_refine_ls_structure_factor_coef Fsqd
_refine_ls_weighting_details
; calc 
 [0.00000+1.00000exp(2.00(sin\q/\l)^2^)]/ 
   [\s^2^(Fo^2^)+0.0000+0.0000*P+(0.0285P)^2^+0.0000sin\q/\l] 
 where P = 0.33333Fo^2^ + 0.66667Fc^2^ 
;
_refine_ls_weighting_scheme calc
_refine_ls_wR_factor_gt 0.0890
_refine_ls_wR_factor_ref 0.1074
_reflns_number_gt 2005
_reflns_number_total 3998
_reflns_threshold_expression >2sigma(I)
_cod_data_source_file 1267-2944.cff
_cod_data_source_block (2E,6E)-2,6-bis(2,4-dimethoxybenzylidene)cyclohexanone
_cod_depositor_comments
;
The following automatic conversions were performed:
'_symmetry_cell_setting' value 'Monoclinic' changed to 'monoclinic'
according to '/home/saulius/struct/CIF-dictionaries/cif_core.dic'
dictionary named 'cif_core.dic' version 2.4.1 from 2010-06-29.

Automatic conversion script
Id: cif_fix_enum 1555 2011-01-17 13:19:09Z saulius 
;
_cod_original_sg_symbol_H-M P2(1)/c
_cod_database_code 8102681

loop_
_symmetry_equiv_pos_as_xyz
'x, y, z'
'-x, y+1/2, -z+1/2'
'-x, -y, -z'
'x, -y-1/2, z-1/2'

loop_
_atom_site_label
_atom_site_type_symbol
_atom_site_fract_x
_atom_site_fract_y
_atom_site_fract_z
_atom_site_U_iso_or_equiv
_atom_site_adp_type
_atom_site_occupancy
_atom_site_symmetry_multiplicity
_atom_site_calc_flag
_atom_site_refinement_flags
_atom_site_disorder_assembly
_atom_site_disorder_group
O1 O 0.32722(10) 0.3019(2) 1.00725(9) 0.0632(5) Uani 1 1 d . . .
O2 O 0.46678(9) 0.6080(2) 0.82687(9) 0.0570(5) Uani 1 1 d . . .
O3 O 0.36908(11) 0.7086(3) 0.53924(9) 0.0784(6) Uani 1 1 d . . .
O4 O 0.28735(9) 0.4783(2) 1.27514(9) 0.0586(5) Uani 1 1 d . . .
O5 O 0.03723(11) 0.4286(2) 1.39353(10) 0.0735(6) Uani 1 1 d . . .
C1 C 0.26639(14) 0.3879(3) 0.98344(13) 0.0454(6) Uani 1 1 d . . .
C2 C 0.25641(13) 0.4652(3) 0.89827(13) 0.0421(6) Uani 1 1 d . . .
C3 C 0.32359(13) 0.4647(3) 0.85744(13) 0.0456(6) Uani 1 1 d . . .
H3 H 0.3701 0.4150 0.8857 0.055 Uiso 1 1 calc R . .
C4 C 0.20100(13) 0.4173(3) 1.03932(13) 0.0431(6) Uani 1 1 d . . .
C5 C 0.22025(13) 0.3846(3) 1.12005(13) 0.0485(6) Uani 1 1 d . . .
H5 H 0.2737 0.3472 1.1347 0.058 Uiso 1 1 calc R . .
C6 C 0.16946(13) 0.3988(3) 1.18881(13) 0.0447(6) Uani 1 1 d . . .
C7 C 0.08701(14) 0.3585(3) 1.18120(14) 0.0547(7) Uani 1 1 d . . .
H7 H 0.0620 0.3248 1.1295 0.066 Uiso 1 1 calc R . .
C8 C 0.03956(14) 0.3659(3) 1.24694(15) 0.0580(7) Uani 1 1 d . . .
H8 H -0.0160 0.3389 1.2393 0.070 Uiso 1 1 calc R . .
C9 C 0.07635(15) 0.4139(3) 1.32306(15) 0.0531(7) Uani 1 1 d . . .
C10 C 0.15927(15) 0.4518(3) 1.33450(14) 0.0505(6) Uani 1 1 d . . .
H10 H 0.1838 0.4827 1.3867 0.061 Uiso 1 1 calc R . .
C11 C 0.20568(14) 0.4437(3) 1.26852(14) 0.0465(6) Uani 1 1 d . . .
C12 C 0.33354(13) 0.5316(3) 0.77459(13) 0.0429(6) Uani 1 1 d . . .
C13 C 0.27368(15) 0.5225(3) 0.70753(14) 0.0566(7) Uani 1 1 d . . .
H13 H 0.2229 0.4752 0.7154 0.068 Uiso 1 1 calc R . .
C14 C 0.28643(16) 0.5803(3) 0.63021(14) 0.0644(8) Uani 1 1 d . . .
H14 H 0.2451 0.5709 0.5865 0.077 Uiso 1 1 calc R . .
C15 C 0.36126(16) 0.6529(3) 0.61764(14) 0.0566(7) Uani 1 1 d . . .
C16 C 0.42287(14) 0.6655(3) 0.68274(13) 0.0503(6) Uani 1 1 d . . .
H16 H 0.4730 0.7153 0.6747 0.060 Uiso 1 1 calc R . .
C17 C 0.40893(13) 0.6030(3) 0.75996(13) 0.0433(6) Uani 1 1 d . . .
C18 C 0.17645(13) 0.5492(3) 0.86680(13) 0.0496(6) Uani 1 1 d . . .
H18A H 0.1403 0.4625 0.8390 0.060 Uiso 1 1 calc R . .
H18B H 0.1860 0.6386 0.8268 0.060 Uiso 1 1 calc R . .
C19 C 0.13534(14) 0.6305(3) 0.93785(14) 0.0557(7) Uani 1 1 d . . .
H19A H 0.1699 0.7222 0.9636 0.067 Uiso 1 1 calc R . .
H19B H 0.0833 0.6817 0.9164 0.067 Uiso 1 1 calc R . .
C20 C 0.12133(14) 0.4925(3) 1.00167(14) 0.0533(6) Uani 1 1 d . . .
H20A H 0.0925 0.5436 1.0448 0.064 Uiso 1 1 calc R . .
H20B H 0.0874 0.4003 0.9755 0.064 Uiso 1 1 calc R . .
C21 C 0.32754(14) 0.5258(3) 1.35460(14) 0.0616(7) Uani 1 1 d . . .
H21A H 0.3025 0.6288 1.3740 0.092 Uiso 1 1 calc R . .
H21B H 0.3844 0.5481 1.3500 0.092 Uiso 1 1 calc R . .
H21C H 0.3227 0.4324 1.3931 0.092 Uiso 1 1 calc R . .
C22 C -0.04839(16) 0.3964(4) 1.38544(17) 0.0865(10) Uani 1 1 d . . .
H22A H -0.0754 0.4753 1.3455 0.130 Uiso 1 1 calc R . .
H22B H -0.0689 0.4136 1.4380 0.130 Uiso 1 1 calc R . .
H22C H -0.0588 0.2787 1.3673 0.130 Uiso 1 1 calc R . .
C23 C 0.54617(14) 0.6729(4) 0.81756(15) 0.0712(8) Uani 1 1 d . . .
H23A H 0.5718 0.5999 0.7799 0.107 Uiso 1 1 calc R . .
H23B H 0.5786 0.6733 0.8704 0.107 Uiso 1 1 calc R . .
H23C H 0.5419 0.7895 0.7961 0.107 Uiso 1 1 calc R . .
C24 C 0.44694(17) 0.7708(4) 0.52211(15) 0.0829(10) Uani 1 1 d . . .
H24A H 0.4617 0.8708 0.5559 0.124 Uiso 1 1 calc R . .
H24B H 0.4446 0.8025 0.4647 0.124 Uiso 1 1 calc R . .
H24C H 0.4872 0.6810 0.5341 0.124 Uiso 1 1 calc R . .

loop_
_atom_site_aniso_label
_atom_site_aniso_U_11
_atom_site_aniso_U_22
_atom_site_aniso_U_33
_atom_site_aniso_U_23
_atom_site_aniso_U_13
_atom_site_aniso_U_12
O1 0.0537(11) 0.0957(14) 0.0414(10) 0.0120(9) 0.0112(8) 0.0221(10)
O2 0.0404(10) 0.0968(14) 0.0337(9) 0.0057(9) 0.0032(7) -0.0064(9)
O3 0.0828(14) 0.1169(17) 0.0349(10) 0.0166(10) 0.0044(9) -0.0273(12)
O4 0.0484(11) 0.0875(14) 0.0407(10) -0.0067(9) 0.0090(8) -0.0142(9)
O5 0.0646(12) 0.1072(16) 0.0538(11) 0.0064(10) 0.0302(9) 0.0037(11)
C1 0.0402(14) 0.0591(17) 0.0366(13) -0.0026(11) 0.0032(11) 0.0022(12)
C2 0.0401(13) 0.0501(15) 0.0359(13) -0.0040(11) 0.0031(10) -0.0010(11)
C3 0.0474(14) 0.0519(15) 0.0375(13) -0.0014(11) 0.0050(11) 0.0004(11)
C4 0.0406(13) 0.0502(15) 0.0393(13) 0.0003(11) 0.0072(10) 0.0003(11)
C5 0.0422(14) 0.0622(17) 0.0418(14) 0.0011(12) 0.0083(11) -0.0003(12)
C6 0.0410(14) 0.0559(16) 0.0377(13) 0.0031(11) 0.0069(11) 0.0029(11)
C7 0.0478(15) 0.0741(19) 0.0424(14) 0.0036(13) 0.0067(12) -0.0021(13)
C8 0.0435(15) 0.077(2) 0.0550(17) 0.0118(14) 0.0116(13) -0.0009(13)
C9 0.0540(16) 0.0609(17) 0.0476(15) 0.0096(13) 0.0201(13) 0.0068(13)
C10 0.0551(16) 0.0593(17) 0.0382(13) 0.0002(11) 0.0108(12) 0.0004(13)
C11 0.0443(15) 0.0559(16) 0.0401(14) 0.0046(11) 0.0088(11) 0.0001(12)
C12 0.0447(14) 0.0521(15) 0.0325(12) -0.0027(11) 0.0077(11) -0.0008(11)
C13 0.0522(16) 0.0760(19) 0.0414(15) -0.0027(13) 0.0040(12) -0.0121(13)
C14 0.0613(18) 0.092(2) 0.0376(15) 0.0023(14) -0.0062(12) -0.0165(15)
C15 0.0714(18) 0.0683(18) 0.0300(13) 0.0016(12) 0.0044(12) -0.0105(14)
C16 0.0522(15) 0.0621(17) 0.0380(14) 0.0000(12) 0.0120(12) -0.0067(13)
C17 0.0445(14) 0.0540(16) 0.0325(13) -0.0047(11) 0.0089(11) 0.0039(11)
C18 0.0484(15) 0.0595(16) 0.0418(14) 0.0026(12) 0.0085(11) -0.0010(12)
C19 0.0523(15) 0.0655(18) 0.0495(15) 0.0048(13) 0.0066(12) 0.0128(13)
C20 0.0514(15) 0.0655(17) 0.0451(14) 0.0019(12) 0.0145(12) 0.0061(13)
C21 0.0602(17) 0.078(2) 0.0459(15) -0.0013(14) 0.0032(13) -0.0104(14)
C22 0.070(2) 0.111(3) 0.086(2) 0.0165(18) 0.0450(17) -0.0006(18)
C23 0.0452(16) 0.116(2) 0.0517(16) 0.0084(16) 0.0044(13) -0.0177(15)
C24 0.096(2) 0.114(3) 0.0402(16) 0.0114(16) 0.0163(15) -0.0262(19)

loop_
_atom_type_symbol
_atom_type_description
_atom_type_scat_dispersion_real
_atom_type_scat_dispersion_imag
_atom_type_scat_source
C C 0.0033 0.0016 'International Tables Vol C Tables 4.2.6.8 and 6.1.1.4'
H H 0.0000 0.0000 'International Tables Vol C Tables 4.2.6.8 and 6.1.1.4'
O O 0.0106 0.0060 'International Tables Vol C Tables 4.2.6.8 and 6.1.1.4'

loop_
_geom_angle_atom_site_label_1
_geom_angle_atom_site_label_2
_geom_angle_atom_site_label_3
_geom_angle
_geom_angle_site_symmetry_1
_geom_angle_site_symmetry_3
_geom_angle_publ_flag
C17 O2 C23 119.57(17) . . ?
C15 O3 C24 117.8(2) . . ?
C11 O4 C21 118.40(16) . . ?
C9 O5 C22 117.1(2) . . ?
O1 C1 C4 120.3(2) . . ?
O1 C1 C2 120.64(19) . . ?
C4 C1 C2 119.1(2) . . ?
C3 C2 C1 116.1(2) . . ?
C3 C2 C18 124.5(2) . . ?
C1 C2 C18 119.26(18) . . ?
C2 C3 C12 129.0(2) . . ?
C2 C3 H3 115.5 . . ?
C12 C3 H3 115.5 . . ?
C5 C4 C1 117.2(2) . . ?
C5 C4 C20 125.13(19) . . ?
C1 C4 C20 117.55(19) . . ?
C4 C5 C6 129.6(2) . . ?
C4 C5 H5 115.2 . . ?
C6 C5 H5 115.2 . . ?
C7 C6 C11 116.72(19) . . ?
C7 C6 C5 123.2(2) . . ?
C11 C6 C5 120.0(2) . . ?
C6 C7 C8 123.2(2) . . ?
C6 C7 H7 118.4 . . ?
C8 C7 H7 118.4 . . ?
C9 C8 C7 118.5(2) . . ?
C9 C8 H8 120.8 . . ?
C7 C8 H8 120.8 . . ?
C8 C9 O5 125.0(2) . . ?
C8 C9 C10 120.7(2) . . ?
O5 C9 C10 114.3(2) . . ?
C11 C10 C9 120.2(2) . . ?
C11 C10 H10 119.9 . . ?
C9 C10 H10 119.9 . . ?
O4 C11 C10 123.5(2) . . ?
O4 C11 C6 115.82(18) . . ?
C10 C11 C6 120.7(2) . . ?
C13 C12 C17 116.8(2) . . ?
C13 C12 C3 124.3(2) . . ?
C17 C12 C3 118.8(2) . . ?
C14 C13 C12 122.5(2) . . ?
C14 C13 H13 118.7 . . ?
C12 C13 H13 118.7 . . ?
C13 C14 C15 119.5(2) . . ?
C13 C14 H14 120.3 . . ?
C15 C14 H14 120.3 . . ?
O3 C15 C16 123.8(2) . . ?
O3 C15 C14 116.0(2) . . ?
C16 C15 C14 120.1(2) . . ?
C17 C16 C15 119.3(2) . . ?
C17 C16 H16 120.4 . . ?
C15 C16 H16 120.4 . . ?
O2 C17 C16 122.9(2) . . ?
O2 C17 C12 115.38(18) . . ?
C16 C17 C12 121.7(2) . . ?
C2 C18 C19 111.02(19) . . ?
C2 C18 H18A 109.4 . . ?
C19 C18 H18A 109.4 . . ?
C2 C18 H18B 109.4 . . ?
C19 C18 H18B 109.4 . . ?
H18A C18 H18B 108.0 . . ?
C20 C19 C18 110.0(2) . . ?
C20 C19 H19A 109.7 . . ?
C18 C19 H19A 109.7 . . ?
C20 C19 H19B 109.7 . . ?
C18 C19 H19B 109.7 . . ?
H19A C19 H19B 108.2 . . ?
C4 C20 C19 110.96(19) . . ?
C4 C20 H20A 109.4 . . ?
C19 C20 H20A 109.4 . . ?
C4 C20 H20B 109.4 . . ?
C19 C20 H20B 109.4 . . ?
H20A C20 H20B 108.0 . . ?
O4 C21 H21A 109.5 . . ?
O4 C21 H21B 109.5 . . ?
H21A C21 H21B 109.5 . . ?
O4 C21 H21C 109.5 . . ?
H21A C21 H21C 109.5 . . ?
H21B C21 H21C 109.5 . . ?
O5 C22 H22A 109.5 . . ?
O5 C22 H22B 109.5 . . ?
H22A C22 H22B 109.5 . . ?
O5 C22 H22C 109.5 . . ?
H22A C22 H22C 109.5 . . ?
H22B C22 H22C 109.5 . . ?
O2 C23 H23A 109.5 . . ?
O2 C23 H23B 109.5 . . ?
H23A C23 H23B 109.5 . . ?
O2 C23 H23C 109.5 . . ?
H23A C23 H23C 109.5 . . ?
H23B C23 H23C 109.5 . . ?
O3 C24 H24A 109.5 . . ?
O3 C24 H24B 109.5 . . ?
H24A C24 H24B 109.5 . . ?
O3 C24 H24C 109.5 . . ?
H24A C24 H24C 109.5 . . ?
H24B C24 H24C 109.5 . . ?

loop_
_geom_bond_atom_site_label_1
_geom_bond_atom_site_label_2
_geom_bond_distance
_geom_bond_site_symmetry_2
_geom_bond_publ_flag
O1 C1 1.224(2) . ?
O2 C17 1.364(2) . ?
O2 C23 1.418(2) . ?
O3 C15 1.362(3) . ?
O3 C24 1.420(3) . ?
O4 C11 1.360(2) . ?
O4 C21 1.432(2) . ?
O5 C9 1.376(2) . ?
O5 C22 1.419(3) . ?
C1 C4 1.496(3) . ?
C1 C2 1.498(3) . ?
C2 C3 1.347(3) . ?
C2 C18 1.501(3) . ?
C3 C12 1.466(3) . ?
C3 H3 0.9300 . ?
C4 C5 1.339(3) . ?
C4 C20 1.498(3) . ?
C5 C6 1.468(3) . ?
C5 H5 0.9300 . ?
C6 C7 1.381(3) . ?
C6 C11 1.408(3) . ?
C7 C8 1.389(3) . ?
C7 H7 0.9300 . ?
C8 C9 1.367(3) . ?
C8 H8 0.9300 . ?
C9 C10 1.385(3) . ?
C10 C11 1.382(3) . ?
C10 H10 0.9300 . ?
C12 C13 1.388(3) . ?
C12 C17 1.397(3) . ?
C13 C14 1.369(3) . ?
C13 H13 0.9300 . ?
C14 C15 1.384(3) . ?
C14 H14 0.9300 . ?
C15 C16 1.385(3) . ?
C16 C17 1.385(3) . ?
C16 H16 0.9300 . ?
C18 C19 1.531(3) . ?
C18 H18A 0.9700 . ?
C18 H18B 0.9700 . ?
C19 C20 1.517(3) . ?
C19 H19A 0.9700 . ?
C19 H19B 0.9700 . ?
C20 H20A 0.9700 . ?
C20 H20B 0.9700 . ?
C21 H21A 0.9600 . ?
C21 H21B 0.9600 . ?
C21 H21C 0.9600 . ?
C22 H22A 0.9600 . ?
C22 H22B 0.9600 . ?
C22 H22C 0.9600 . ?
C23 H23A 0.9600 . ?
C23 H23B 0.9600 . ?
C23 H23C 0.9600 . ?
C24 H24A 0.9600 . ?
C24 H24B 0.9600 . ?
C24 H24C 0.9600 . ?

loop_
_geom_hbond_atom_site_label_D
_geom_hbond_atom_site_label_H
_geom_hbond_atom_site_label_A
_geom_hbond_distance_DH
_geom_hbond_distance_HA
_geom_hbond_distance_DA
_geom_hbond_angle_DHA
_geom_hbond_site_symmetry_A
C21 H21C O1 0.96 2.58 3.533(3) 172.3 4_566
C23 H23B O1 0.96 2.39 3.343(3) 172.0 3_667
C24 H24B O2 0.96 2.41 3.354(3) 168.9 4_575
C23 H23A O4 0.96 2.64 3.460(3) 144.0 3_667

loop_
_geom_torsion_atom_site_label_1
_geom_torsion_atom_site_label_2
_geom_torsion_atom_site_label_3
_geom_torsion_atom_site_label_4
_geom_torsion
_geom_torsion_site_symmetry_1
_geom_torsion_site_symmetry_2
_geom_torsion_site_symmetry_3
_geom_torsion_site_symmetry_4
_geom_torsion_publ_flag
O1 C1 C2 C3 -12.9(3) . . . . ?
C4 C1 C2 C3 167.0(2) . . . . ?
O1 C1 C2 C18 171.8(2) . . . . ?
C4 C1 C2 C18 -8.3(3) . . . . ?
C1 C2 C3 C12 -179.3(2) . . . . ?
C18 C2 C3 C12 -4.3(4) . . . . ?
O1 C1 C4 C5 15.9(3) . . . . ?
C2 C1 C4 C5 -164.0(2) . . . . ?
O1 C1 C4 C20 -168.2(2) . . . . ?
C2 C1 C4 C20 11.9(3) . . . . ?
C1 C4 C5 C6 -179.2(2) . . . . ?
C20 C4 C5 C6 5.3(4) . . . . ?
C4 C5 C6 C7 36.3(4) . . . . ?
C4 C5 C6 C11 -148.3(3) . . . . ?
C11 C6 C7 C8 2.1(4) . . . . ?
C5 C6 C7 C8 177.6(2) . . . . ?
C6 C7 C8 C9 -0.6(4) . . . . ?
C7 C8 C9 O5 179.4(2) . . . . ?
C7 C8 C9 C10 -0.9(4) . . . . ?
C22 O5 C9 C8 -2.0(4) . . . . ?
C22 O5 C9 C10 178.2(2) . . . . ?
C8 C9 C10 C11 0.9(4) . . . . ?
O5 C9 C10 C11 -179.4(2) . . . . ?
C21 O4 C11 C10 -0.1(3) . . . . ?
C21 O4 C11 C6 179.6(2) . . . . ?
C9 C10 C11 O4 -179.7(2) . . . . ?
C9 C10 C11 C6 0.7(3) . . . . ?
C7 C6 C11 O4 178.3(2) . . . . ?
C5 C6 C11 O4 2.6(3) . . . . ?
C7 C6 C11 C10 -2.0(3) . . . . ?
C5 C6 C11 C10 -177.7(2) . . . . ?
C2 C3 C12 C13 -36.6(4) . . . . ?
C2 C3 C12 C17 146.3(2) . . . . ?
C17 C12 C13 C14 -0.2(4) . . . . ?
C3 C12 C13 C14 -177.4(2) . . . . ?
C12 C13 C14 C15 -0.8(4) . . . . ?
C24 O3 C15 C16 5.0(4) . . . . ?
C24 O3 C15 C14 -174.9(2) . . . . ?
C13 C14 C15 O3 -179.5(2) . . . . ?
C13 C14 C15 C16 0.5(4) . . . . ?
O3 C15 C16 C17 -179.3(2) . . . . ?
C14 C15 C16 C17 0.7(4) . . . . ?
C23 O2 C17 C16 -2.6(3) . . . . ?
C23 O2 C17 C12 177.9(2) . . . . ?
C15 C16 C17 O2 178.9(2) . . . . ?
C15 C16 C17 C12 -1.7(4) . . . . ?
C13 C12 C17 O2 -179.1(2) . . . . ?
C3 C12 C17 O2 -1.8(3) . . . . ?
C13 C12 C17 C16 1.4(3) . . . . ?
C3 C12 C17 C16 178.7(2) . . . . ?
C3 C2 C18 C19 -143.7(2) . . . . ?
C1 C2 C18 C19 31.2(3) . . . . ?
C2 C18 C19 C20 -58.1(3) . . . . ?
C5 C4 C20 C19 136.9(2) . . . . ?
C1 C4 C20 C19 -38.7(3) . . . . ?
C18 C19 C20 C4 62.3(3) . . . . ?

loop_
_cod_related_entry_id
_cod_related_entry_database
_cod_related_entry_code
1 ChemSpider 1500590
